data_4079645
loop_
_publ_author_name
'Pellarin, Kyle R.'
'McCready, Matthew S.'
'Sutherland, Thomas I.'
'Puddephatt, Richard J.'

_publ_section_title
;
 Oxidative Addition of Phthaloyl Peroxide to Dimethylplatinum(II)
 Complexes
;
_journal_issue 23
_journal_name_full Organometallics
_journal_page_first 8291
_journal_paper_doi 10.1021/om3009074
_journal_volume 31
_journal_year 2012
_chemical_formula_moiety 'C28 H34 N2 O4 Pt, C H2 Cl2'
_chemical_formula_sum 'C29 H36 Cl2 N2 O4 Pt'
_chemical_formula_weight 742.59
_chemical_name_systematic
; 
 ? 
;
_space_group_IT_number 15
_symmetry_cell_setting monoclinic
_symmetry_space_group_name_Hall '-C 2yc'
_symmetry_space_group_name_H-M 'C 1 2/c 1'
_atom_sites_solution_hydrogens geom
_atom_sites_solution_primary direct
_atom_sites_solution_secondary difmap
_audit_creation_method SHELXL-97
_cell_angle_alpha 90.00
_cell_angle_beta 107.08(3)
_cell_angle_gamma 90.00
_cell_formula_units_Z 8
_cell_length_a 15.897(3)
_cell_length_b 17.898(4)
_cell_length_c 22.069(4)
_cell_measurement_reflns_used 6887
_cell_measurement_temperature 150(2)
_cell_measurement_theta_max 27.54
_cell_measurement_theta_min 1.76
_cell_volume 6002(2)
_computing_cell_refinement 'DENZO-SMN (Otwinowski & Minor, 1997)'
_computing_data_collection 'COLLECT (Nonius, 1997-2001)'
_computing_data_reduction DENZO-SMN
_computing_molecular_graphics 'SHELXTL/PC (Sheldrick, 2001)'
_computing_publication_material SHELXTL/PC
_computing_structure_refinement 'SHELXL-97 (Sheldrick, 2008)'
_computing_structure_solution 'SHELXS-97 (Sheldrick, 2008)'
_diffrn_ambient_temperature 150(2)
_diffrn_measured_fraction_theta_full 0.994
_diffrn_measured_fraction_theta_max 0.994
_diffrn_measurement_device_type 'Nonius Kappa-CCD'
_diffrn_measurement_method '\f scans, and \w scans with \k offsets'
_diffrn_radiation_monochromator graphite
_diffrn_radiation_source 'fine-focus sealed tube'
_diffrn_radiation_type MoK\a
_diffrn_radiation_wavelength 0.71073
_diffrn_reflns_av_R_equivalents 0.0612
_diffrn_reflns_av_sigmaI/netI 0.0543
_diffrn_reflns_limit_h_max 20
_diffrn_reflns_limit_h_min -20
_diffrn_reflns_limit_k_max 23
_diffrn_reflns_limit_k_min -23
_diffrn_reflns_limit_l_max 28
_diffrn_reflns_limit_l_min -28
_diffrn_reflns_number 22927
_diffrn_reflns_theta_full 27.54
_diffrn_reflns_theta_max 27.54
_diffrn_reflns_theta_min 1.76
_exptl_absorpt_coefficient_mu 4.889
_exptl_absorpt_correction_T_max 0.6154
_exptl_absorpt_correction_T_min 0.3866
_exptl_absorpt_correction_type multi-scan
_exptl_absorpt_process_details 'DENZO-SMN (Otwinowski & Minor, 1997)'
_exptl_crystal_colour colourless
_exptl_crystal_density_diffrn 1.644
_exptl_crystal_density_method 'not measured'
_exptl_crystal_description block
_exptl_crystal_F_000 2944
_exptl_crystal_size_max 0.24
_exptl_crystal_size_mid 0.12
_exptl_crystal_size_min 0.11
_refine_diff_density_max 1.900
_refine_diff_density_min -2.191
_refine_diff_density_rms 0.240
_refine_ls_extinction_method none
_refine_ls_goodness_of_fit_ref 1.078
_refine_ls_hydrogen_treatment constr
_refine_ls_matrix_type full
_refine_ls_number_parameters 343
_refine_ls_number_reflns 6887
_refine_ls_number_restraints 0
_refine_ls_restrained_S_all 1.078
_refine_ls_R_factor_all 0.0726
_refine_ls_R_factor_gt 0.0460
_refine_ls_shift/su_max 0.001
_refine_ls_shift/su_mean 0.000
_refine_ls_structure_factor_coef Fsqd
_refine_ls_weighting_details 'calc w=1/[\s^2^(Fo^2^)+(0.0819P)^2^+14.2794P] where P=(Fo^2^+2Fc^2^)/3'
_refine_ls_weighting_scheme calc
_refine_ls_wR_factor_gt 0.1155
_refine_ls_wR_factor_ref 0.1427
_reflns_number_gt 5135
_reflns_number_total 6887
_reflns_threshold_expression >2sigma(I)
_cod_data_source_file om3009074_si_001.cif
_cod_data_source_block 2b
_cod_original_sg_symbol_H-M C2/c
_cod_database_code 4079645

loop_
_symmetry_equiv_pos_as_xyz
'x, y, z'
'-x, y, -z+1/2'
'x+1/2, y+1/2, z'
'-x+1/2, y+1/2, -z+1/2'
'-x, -y, -z'
'x, -y, z-1/2'
'-x+1/2, -y+1/2, -z'
'x+1/2, -y+1/2, z-1/2'

loop_
_atom_site_label
_atom_site_type_symbol
_atom_site_fract_x
_atom_site_fract_y
_atom_site_fract_z
_atom_site_U_iso_or_equiv
_atom_site_adp_type
_atom_site_occupancy
_atom_site_symmetry_multiplicity
_atom_site_calc_flag
_atom_site_refinement_flags
Pt Pt 0.260458(16) 0.137140(15) 0.287890(11) 0.02731(11) Uani 1 1 d .
N1 N 0.1700(3) 0.2008(3) 0.3123(3) 0.0279(12) Uani 1 1 d .
N2 N 0.1908(3) 0.0541(3) 0.3221(2) 0.0256(11) Uani 1 1 d .
C5 C 0.1103(4) 0.1626(4) 0.3343(3) 0.0269(14) Uani 1 1 d .
C8 C 0.0771(5) -0.0458(4) 0.3565(3) 0.0312(15) Uani 1 1 d .
C9 C 0.1528(5) -0.0711(4) 0.3421(3) 0.0363(16) Uani 1 1 d .
H9A H 0.1668 -0.1228 0.3446 0.044 Uiso 1 1 calc R
C6 C 0.1197(4) 0.0800(4) 0.3365(3) 0.0260(13) Uani 1 1 d .
C1 C 0.1670(5) 0.2754(4) 0.3118(3) 0.0332(16) Uani 1 1 d .
H1A H 0.2077 0.3023 0.2961 0.040 Uiso 1 1 calc R
C15 C 0.0155(5) -0.0973(4) 0.3777(3) 0.0365(17) Uani 1 1 d .
C4 C 0.0498(4) 0.2007(4) 0.3566(3) 0.0278(14) Uani 1 1 d .
H4A H 0.0082 0.1734 0.3712 0.033 Uiso 1 1 calc R
C3 C 0.0487(4) 0.2786(3) 0.3580(3) 0.0260(14) Uani 1 1 d .
C2 C 0.1074(5) 0.3146(4) 0.3333(3) 0.0349(16) Uani 1 1 d .
H2A H 0.1067 0.3676 0.3310 0.042 Uiso 1 1 calc R
C7 C 0.0614(4) 0.0325(4) 0.3530(3) 0.0283(14) Uani 1 1 d .
H7A H 0.0109 0.0523 0.3620 0.034 Uiso 1 1 calc R
C11 C -0.0125(5) 0.3190(4) 0.3891(3) 0.0340(16) Uani 1 1 d .
C14 C 0.0007(7) 0.4039(5) 0.3886(6) 0.068(3) Uani 1 1 d .
H14A H 0.0621 0.4160 0.4110 0.102 Uiso 1 1 calc R
H14B H -0.0380 0.4284 0.4098 0.102 Uiso 1 1 calc R
H14C H -0.0135 0.4216 0.3447 0.102 Uiso 1 1 calc R
C10 C 0.2069(5) -0.0200(4) 0.3244(3) 0.0308(15) Uani 1 1 d .
H10A H 0.2569 -0.0379 0.3134 0.037 Uiso 1 1 calc R
C18 C 0.0177(6) -0.0749(5) 0.4454(4) 0.055(2) Uani 1 1 d .
H18A H 0.0776 -0.0810 0.4738 0.083 Uiso 1 1 calc R
H18B H -0.0227 -0.1068 0.4598 0.083 Uiso 1 1 calc R
H18C H -0.0003 -0.0225 0.4457 0.083 Uiso 1 1 calc R
C13 C -0.1079(5) 0.3037(5) 0.3537(4) 0.053(2) Uani 1 1 d .
H13A H -0.1188 0.2498 0.3530 0.079 Uiso 1 1 calc R
H13B H -0.1209 0.3224 0.3102 0.079 Uiso 1 1 calc R
H13C H -0.1458 0.3290 0.3752 0.079 Uiso 1 1 calc R
C17 C 0.0423(6) -0.1792(5) 0.3784(5) 0.067(3) Uani 1 1 d .
H17A H 0.1027 -0.1852 0.4060 0.100 Uiso 1 1 calc R
H17B H 0.0391 -0.1950 0.3353 0.100 Uiso 1 1 calc R
H17C H 0.0024 -0.2098 0.3944 0.100 Uiso 1 1 calc R
C16 C -0.0796(5) -0.0866(4) 0.3345(3) 0.0421(18) Uani 1 1 d .
H16A H -0.0828 -0.1005 0.2910 0.063 Uiso 1 1 calc R
H16B H -0.0967 -0.0341 0.3357 0.063 Uiso 1 1 calc R
H16C H -0.1195 -0.1183 0.3496 0.063 Uiso 1 1 calc R
C12 C 0.0057(7) 0.2913(6) 0.4570(4) 0.069(3) Uani 1 1 d .
H12A H 0.0675 0.3004 0.4802 0.103 Uiso 1 1 calc R
H12B H -0.0067 0.2377 0.4567 0.103 Uiso 1 1 calc R
H12C H -0.0322 0.3181 0.4776 0.103 Uiso 1 1 calc R
O2 O 0.1631(3) 0.1100(3) 0.1995(2) 0.0255(9) Uani 1 1 d .
O1 O 0.3454(3) 0.0600(3) 0.2736(2) 0.0345(11) Uani 1 1 d .
C28 C 0.1640(4) 0.1086(4) 0.1412(3) 0.0283(14) Uani 1 1 d .
C22 C 0.3286(4) 0.0824(4) 0.1622(3) 0.0303(14) Uani 1 1 d .
C20 C 0.3226(5) 0.2211(4) 0.2534(3) 0.0340(16) Uani 1 1 d .
H20A H 0.3710 0.2413 0.2880 0.051 Uiso 1 1 calc R
H20B H 0.2804 0.2609 0.2355 0.051 Uiso 1 1 calc R
H20C H 0.3460 0.2009 0.2204 0.051 Uiso 1 1 calc R
C27 C 0.2506(5) 0.1154(4) 0.1256(3) 0.0296(15) Uani 1 1 d .
C21 C 0.3354(5) 0.0318(4) 0.2178(4) 0.0382(17) Uani 1 1 d .
C19 C 0.3469(5) 0.1564(5) 0.3768(3) 0.046(2) Uani 1 1 d .
H19A H 0.3953 0.1880 0.3729 0.069 Uiso 1 1 calc R
H19B H 0.3704 0.1087 0.3963 0.069 Uiso 1 1 calc R
H19C H 0.3158 0.1816 0.4033 0.069 Uiso 1 1 calc R
O4 O 0.0970(3) 0.1021(3) 0.0967(2) 0.0376(12) Uani 1 1 d .
C25 C 0.3250(5) 0.1657(5) 0.0546(4) 0.0401(18) Uani 1 1 d .
H25A H 0.3237 0.1937 0.0178 0.048 Uiso 1 1 calc R
O3 O 0.3373(5) -0.0357(3) 0.2102(3) 0.0635(18) Uani 1 1 d .
C24 C 0.4030(6) 0.1329(4) 0.0909(4) 0.046(2) Uani 1 1 d .
H24A H 0.4557 0.1395 0.0794 0.055 Uiso 1 1 calc R
C26 C 0.2492(5) 0.1570(4) 0.0729(3) 0.0365(17) Uani 1 1 d .
H26A H 0.1959 0.1800 0.0489 0.044 Uiso 1 1 calc R
C23 C 0.4035(5) 0.0913(5) 0.1429(4) 0.0414(18) Uani 1 1 d .
H23A H 0.4567 0.0679 0.1665 0.050 Uiso 1 1 calc R
C29 C 0.2209(6) 0.0629(5) 0.5449(4) 0.056(2) Uani 1 1 d .
H29A H 0.1654 0.0365 0.5429 0.067 Uiso 1 1 calc R
H29B H 0.2605 0.0589 0.5888 0.067 Uiso 1 1 calc R
Cl1 Cl 0.27139(17) 0.02003(15) 0.49185(11) 0.0661(6) Uani 1 1 d .
Cl2 Cl 0.1985(2) 0.15751(16) 0.52548(14) 0.0756(8) Uani 1 1 d .

loop_
_atom_site_aniso_label
_atom_site_aniso_U_11
_atom_site_aniso_U_22
_atom_site_aniso_U_33
_atom_site_aniso_U_23
_atom_site_aniso_U_13
_atom_site_aniso_U_12
Pt 0.02415(16) 0.03244(17) 0.02554(15) -0.00334(10) 0.00762(11) -0.00221(11)
N1 0.027(3) 0.029(3) 0.032(3) -0.004(2) 0.015(2) -0.006(2)
N2 0.026(3) 0.025(3) 0.028(3) 0.003(2) 0.012(2) -0.002(2)
C5 0.031(4) 0.022(3) 0.026(3) 0.000(3) 0.007(3) -0.005(3)
C8 0.038(4) 0.027(4) 0.027(3) 0.001(3) 0.007(3) 0.002(3)
C9 0.042(4) 0.029(4) 0.036(4) 0.000(3) 0.009(3) 0.004(3)
C6 0.031(3) 0.023(3) 0.024(3) -0.002(3) 0.007(3) -0.001(3)
C1 0.046(4) 0.023(3) 0.036(4) 0.000(3) 0.021(3) -0.003(3)
C15 0.040(4) 0.023(4) 0.042(4) 0.009(3) 0.006(3) -0.002(3)
C4 0.026(3) 0.029(3) 0.028(3) -0.001(3) 0.008(3) -0.003(3)
C3 0.029(3) 0.021(3) 0.027(3) -0.004(3) 0.007(3) -0.001(3)
C2 0.042(4) 0.027(4) 0.037(4) -0.004(3) 0.015(3) -0.003(3)
C7 0.027(3) 0.028(3) 0.028(3) -0.001(3) 0.005(3) 0.000(3)
C11 0.039(4) 0.028(4) 0.036(4) -0.004(3) 0.015(3) 0.001(3)
C14 0.065(6) 0.033(5) 0.118(9) -0.031(5) 0.047(6) -0.008(4)
C10 0.033(4) 0.029(4) 0.033(3) 0.002(3) 0.013(3) 0.006(3)
C18 0.061(6) 0.067(6) 0.033(4) 0.011(4) 0.008(4) -0.023(5)
C13 0.038(5) 0.046(5) 0.072(6) -0.014(4) 0.013(4) 0.002(4)
C17 0.061(6) 0.029(5) 0.105(8) 0.017(5) 0.016(5) 0.001(4)
C16 0.041(4) 0.037(4) 0.043(4) 0.005(3) 0.005(3) -0.009(4)
C12 0.088(7) 0.090(8) 0.035(4) 0.005(5) 0.029(5) 0.045(6)
O2 0.022(2) 0.033(2) 0.021(2) -0.0019(19) 0.0043(17) -0.0024(19)
O1 0.030(2) 0.038(3) 0.037(3) 0.002(2) 0.012(2) 0.010(2)
C28 0.022(3) 0.026(3) 0.037(4) -0.003(3) 0.009(3) 0.002(3)
C22 0.028(3) 0.029(3) 0.036(4) -0.004(3) 0.012(3) 0.002(3)
C20 0.034(4) 0.034(4) 0.042(4) -0.003(3) 0.022(3) -0.016(3)
C27 0.029(4) 0.033(4) 0.031(3) -0.004(3) 0.015(3) -0.007(3)
C21 0.035(4) 0.038(4) 0.042(4) 0.000(3) 0.012(3) 0.014(3)
C19 0.038(4) 0.070(6) 0.019(3) -0.012(3) -0.008(3) -0.004(4)
O4 0.027(3) 0.057(3) 0.026(2) -0.007(2) 0.004(2) -0.005(2)
C25 0.045(5) 0.039(4) 0.038(4) 0.005(3) 0.016(3) -0.008(4)
O3 0.105(5) 0.040(3) 0.052(3) 0.006(3) 0.033(3) 0.026(3)
C24 0.039(5) 0.051(5) 0.057(5) -0.006(4) 0.031(4) -0.010(4)
C26 0.041(4) 0.033(4) 0.037(4) -0.002(3) 0.013(3) -0.001(3)
C23 0.035(4) 0.048(5) 0.044(4) -0.008(4) 0.018(3) 0.001(4)
C29 0.070(6) 0.052(5) 0.044(5) 0.005(4) 0.016(4) -0.015(5)
Cl1 0.0741(16) 0.0667(16) 0.0525(13) 0.0051(11) 0.0108(11) 0.0016(13)
Cl2 0.0799(19) 0.0593(15) 0.0786(18) 0.0125(13) 0.0090(14) 0.0048(14)

loop_
_atom_type_symbol
_atom_type_description
_atom_type_scat_dispersion_real
_atom_type_scat_dispersion_imag
_atom_type_scat_source
C C 0.0033 0.0016 'International Tables Vol C Tables 4.2.6.8 and 6.1.1.4'
H H 0.0000 0.0000 'International Tables Vol C Tables 4.2.6.8 and 6.1.1.4'
N N 0.0061 0.0033 'International Tables Vol C Tables 4.2.6.8 and 6.1.1.4'
O O 0.0106 0.0060 'International Tables Vol C Tables 4.2.6.8 and 6.1.1.4'
Cl Cl 0.1484 0.1585 'International Tables Vol C Tables 4.2.6.8 and 6.1.1.4'
Pt Pt -1.7033 8.3905 'International Tables Vol C Tables 4.2.6.8 and 6.1.1.4'

loop_
_geom_angle_atom_site_label_1
_geom_angle_atom_site_label_2
_geom_angle_atom_site_label_3
_geom_angle
O1 Pt N1 169.9(2)
O1 Pt C20 91.5(3)
N1 Pt C20 98.2(3)
O1 Pt C19 88.5(3)
N1 Pt C19 88.8(3)
C20 Pt C19 88.4(3)
O1 Pt N2 91.1(2)
N1 Pt N2 79.3(2)
C20 Pt N2 177.2(2)
C19 Pt N2 92.8(3)
O1 Pt O2 92.26(18)
N1 Pt O2 89.44(19)
C20 Pt O2 97.1(2)
C19 Pt O2 174.4(3)
N2 Pt O2 81.60(18)
C1 N1 C5 118.3(6)
C1 N1 Pt 125.9(5)
C5 N1 Pt 115.7(5)
C6 N2 C10 119.7(6)
C6 N2 Pt 113.9(4)
C10 N2 Pt 126.1(5)
N1 C5 C4 120.5(6)
N1 C5 C6 115.7(6)
C4 C5 C6 123.7(6)
C9 C8 C7 116.9(6)
C9 C8 C15 123.2(6)
C7 C8 C15 119.9(6)
C10 C9 C8 119.7(6)
C10 C9 H9A 120.2
C8 C9 H9A 120.2
N2 C6 C7 121.7(6)
N2 C6 C5 114.9(6)
C7 C6 C5 123.4(6)
N1 C1 C2 122.4(7)
N1 C1 H1A 118.8
C2 C1 H1A 118.8
C8 C15 C17 112.6(7)
C8 C15 C18 107.9(6)
C17 C15 C18 108.3(7)
C8 C15 C16 109.8(6)
C17 C15 C16 110.3(6)
C18 C15 C16 107.8(7)
C5 C4 C3 121.1(6)
C5 C4 H4A 119.5
C3 C4 H4A 119.5
C2 C3 C4 116.5(6)
C2 C3 C11 123.6(6)
C4 C3 C11 119.9(6)
C1 C2 C3 121.1(7)
C1 C2 H2A 119.4
C3 C2 H2A 119.4
C6 C7 C8 120.0(6)
C6 C7 H7A 120.0
C8 C7 H7A 120.0
C13 C11 C12 108.6(7)
C13 C11 C3 110.9(6)
C12 C11 C3 109.0(6)
C13 C11 C14 107.1(7)
C12 C11 C14 110.0(7)
C3 C11 C14 111.1(6)
C11 C14 H14A 109.5
C11 C14 H14B 109.5
H14A C14 H14B 109.5
C11 C14 H14C 109.5
H14A C14 H14C 109.5
H14B C14 H14C 109.5
N2 C10 C9 122.0(6)
N2 C10 H10A 119.0
C9 C10 H10A 119.0
C15 C18 H18A 109.5
C15 C18 H18B 109.5
H18A C18 H18B 109.5
C15 C18 H18C 109.5
H18A C18 H18C 109.5
H18B C18 H18C 109.5
C11 C13 H13A 109.5
C11 C13 H13B 109.5
H13A C13 H13B 109.5
C11 C13 H13C 109.5
H13A C13 H13C 109.5
H13B C13 H13C 109.5
C15 C17 H17A 109.5
C15 C17 H17B 109.5
H17A C17 H17B 109.5
C15 C17 H17C 109.5
H17A C17 H17C 109.5
H17B C17 H17C 109.5
C15 C16 H16A 109.5
C15 C16 H16B 109.5
H16A C16 H16B 109.5
C15 C16 H16C 109.5
H16A C16 H16C 109.5
H16B C16 H16C 109.5
C11 C12 H12A 109.5
C11 C12 H12B 109.5
H12A C12 H12B 109.5
C11 C12 H12C 109.5
H12A C12 H12C 109.5
H12B C12 H12C 109.5
C28 O2 Pt 133.6(4)
C21 O1 Pt 121.0(4)
O4 C28 O2 122.6(6)
O4 C28 C27 117.3(6)
O2 C28 C27 120.0(6)
C23 C22 C27 118.1(7)
C23 C22 C21 117.2(6)
C27 C22 C21 124.4(6)
Pt C20 H20A 109.5
Pt C20 H20B 109.5
H20A C20 H20B 109.5
Pt C20 H20C 109.5
H20A C20 H20C 109.5
H20B C20 H20C 109.5
C26 C27 C22 120.6(7)
C26 C27 C28 116.4(6)
C22 C27 C28 123.0(6)
O3 C21 O1 121.0(7)
O3 C21 C22 118.8(7)
O1 C21 C22 120.0(7)
Pt C19 H19A 109.5
Pt C19 H19B 109.5
H19A C19 H19B 109.5
Pt C19 H19C 109.5
H19A C19 H19C 109.5
H19B C19 H19C 109.5
C26 C25 C24 119.3(7)
C26 C25 H25A 120.4
C24 C25 H25A 120.4
C23 C24 C25 119.8(7)
C23 C24 H24A 120.1
C25 C24 H24A 120.1
C27 C26 C25 120.5(7)
C27 C26 H26A 119.8
C25 C26 H26A 119.8
C24 C23 C22 121.8(7)
C24 C23 H23A 119.1
C22 C23 H23A 119.1
Cl2 C29 Cl1 110.7(5)
Cl2 C29 H29A 109.5
Cl1 C29 H29A 109.5
Cl2 C29 H29B 109.5
Cl1 C29 H29B 109.5
H29A C29 H29B 108.1

loop_
_geom_bond_atom_site_label_1
_geom_bond_atom_site_label_2
_geom_bond_distance
Pt O1 2.020(5)
Pt N1 2.027(5)
Pt C20 2.063(6)
Pt C19 2.067(6)
Pt N2 2.120(5)
Pt O2 2.160(4)
N1 C1 1.336(9)
N1 C5 1.371(8)
N2 C6 1.343(8)
N2 C10 1.350(8)
C5 C4 1.382(9)
C5 C6 1.484(9)
C8 C9 1.407(10)
C8 C7 1.423(9)
C8 C15 1.514(10)
C9 C10 1.389(10)
C9 H9A 0.9500
C6 C7 1.383(9)
C1 C2 1.370(10)
C1 H1A 0.9500
C15 C17 1.525(11)
C15 C18 1.538(11)
C15 C16 1.543(10)
C4 C3 1.394(9)
C4 H4A 0.9500
C3 C2 1.373(10)
C3 C11 1.527(9)
C2 H2A 0.9500
C7 H7A 0.9500
C11 C13 1.512(10)
C11 C12 1.523(10)
C11 C14 1.535(11)
C14 H14A 0.9800
C14 H14B 0.9800
C14 H14C 0.9800
C10 H10A 0.9500
C18 H18A 0.9800
C18 H18B 0.9800
C18 H18C 0.9800
C13 H13A 0.9800
C13 H13B 0.9800
C13 H13C 0.9800
C17 H17A 0.9800
C17 H17B 0.9800
C17 H17C 0.9800
C16 H16A 0.9800
C16 H16B 0.9800
C16 H16C 0.9800
C12 H12A 0.9800
C12 H12B 0.9800
C12 H12C 0.9800
O2 C28 1.291(8)
O1 C21 1.296(8)
C28 O4 1.223(8)
C28 C27 1.519(9)
C22 C23 1.386(10)
C22 C27 1.398(10)
C22 C21 1.504(10)
C20 H20A 0.9800
C20 H20B 0.9800
C20 H20C 0.9800
C27 C26 1.374(10)
C21 O3 1.221(9)
C19 H19A 0.9800
C19 H19B 0.9800
C19 H19C 0.9800
C25 C26 1.388(10)
C25 C24 1.392(12)
C25 H25A 0.9500
C24 C23 1.367(11)
C24 H24A 0.9500
C26 H26A 0.9500
C23 H23A 0.9500
C29 Cl2 1.758(9)
C29 Cl1 1.776(9)
C29 H29A 0.9900
C29 H29B 0.9900

loop_
_geom_torsion_atom_site_label_1
_geom_torsion_atom_site_label_2
_geom_torsion_atom_site_label_3
_geom_torsion_atom_site_label_4
_geom_torsion
O1 Pt N1 C1 155.2(10)
C20 Pt N1 C1 -7.8(6)
C19 Pt N1 C1 80.4(6)
N2 Pt N1 C1 173.5(6)
O2 Pt N1 C1 -105.0(6)
O1 Pt N1 C5 -20.9(14)
C20 Pt N1 C5 176.0(5)
C19 Pt N1 C5 -95.8(5)
N2 Pt N1 C5 -2.7(4)
O2 Pt N1 C5 78.8(4)
O1 Pt N2 C6 -177.1(4)
N1 Pt N2 C6 6.1(4)
C20 Pt N2 C6 -21(5)
C19 Pt N2 C6 94.3(5)
O2 Pt N2 C6 -84.9(4)
O1 Pt N2 C10 -3.8(5)
N1 Pt N2 C10 179.3(6)
C20 Pt N2 C10 152(5)
C19 Pt N2 C10 -92.4(6)
O2 Pt N2 C10 88.3(5)
C1 N1 C5 C4 -1.2(9)
Pt N1 C5 C4 175.3(5)
C1 N1 C5 C6 -177.2(6)
Pt N1 C5 C6 -0.7(7)
C7 C8 C9 C10 -1.2(9)
C15 C8 C9 C10 -178.6(6)
C10 N2 C6 C7 -0.7(9)
Pt N2 C6 C7 173.1(5)
C10 N2 C6 C5 178.2(5)
Pt N2 C6 C5 -8.1(6)
N1 C5 C6 N2 6.0(8)
C4 C5 C6 N2 -169.8(6)
N1 C5 C6 C7 -175.2(6)
C4 C5 C6 C7 9.0(9)
C5 N1 C1 C2 0.8(10)
Pt N1 C1 C2 -175.3(5)
C9 C8 C15 C17 -2.8(10)
C7 C8 C15 C17 179.9(6)
C9 C8 C15 C18 116.7(8)
C7 C8 C15 C18 -60.7(8)
C9 C8 C15 C16 -126.1(7)
C7 C8 C15 C16 56.6(8)
N1 C5 C4 C3 -0.9(9)
C6 C5 C4 C3 174.8(6)
C5 C4 C3 C2 3.2(9)
C5 C4 C3 C11 -173.7(6)
N1 C1 C2 C3 1.6(11)
C4 C3 C2 C1 -3.6(10)
C11 C3 C2 C1 173.2(6)
N2 C6 C7 C8 1.4(9)
C5 C6 C7 C8 -177.3(6)
C9 C8 C7 C6 -0.4(9)
C15 C8 C7 C6 177.1(6)
C2 C3 C11 C13 119.2(8)
C4 C3 C11 C13 -64.2(8)
C2 C3 C11 C12 -121.3(8)
C4 C3 C11 C12 55.4(9)
C2 C3 C11 C14 0.1(9)
C4 C3 C11 C14 176.8(7)
C6 N2 C10 C9 -1.1(10)
Pt N2 C10 C9 -173.9(5)
C8 C9 C10 N2 2.0(10)
O1 Pt O2 C28 -56.4(6)
N1 Pt O2 C28 133.5(6)
C20 Pt O2 C28 35.3(6)
C19 Pt O2 C28 -154(3)
N2 Pt O2 C28 -147.2(6)
N1 Pt O1 C21 116.2(11)
C20 Pt O1 C21 -80.5(6)
C19 Pt O1 C21 -168.9(6)
N2 Pt O1 C21 98.3(6)
O2 Pt O1 C21 16.7(6)
Pt O2 C28 O4 -168.9(5)
Pt O2 C28 C27 11.1(10)
C23 C22 C27 C26 -1.6(10)
C21 C22 C27 C26 -175.7(7)
C23 C22 C27 C28 179.0(6)
C21 C22 C27 C28 5.0(11)
O4 C28 C27 C26 38.4(10)
O2 C28 C27 C26 -141.5(7)
O4 C28 C27 C22 -142.2(7)
O2 C28 C27 C22 37.8(10)
Pt O1 C21 O3 -130.5(7)
Pt O1 C21 C22 54.5(8)
C23 C22 C21 O3 -74.6(10)
C27 C22 C21 O3 99.5(9)
C23 C22 C21 O1 100.6(8)
C27 C22 C21 O1 -85.3(9)
C26 C25 C24 C23 1.5(12)
C22 C27 C26 C25 1.2(11)
C28 C27 C26 C25 -179.4(7)
C24 C25 C26 C27 -1.2(12)
C25 C24 C23 C22 -2.0(12)
C27 C22 C23 C24 2.0(11)
C21 C22 C23 C24 176.5(7)
